data_7715596
loop_
_publ_author_name
'M&#x105;czka, Miros&#x142;aw'
'Sobczak, Szymon'
'Ptak, Maciej'
'Sm&#xf3;&#x142;ka, Szymon'
'Fedoruk, Katarzyna'
'Dyba&#x142;a, Filip'
'Herman, Artur P.'
'Paraguassu, Waldeci'
'Zar&#x119;ba, Jan K'
'Kudrawiec, Robert'
'Sieradzki, Adam'
'Katrusiak, Andrzej'

_publ_section_title
;
 Revisiting a (001)-oriented layered lead chloride templated by
 1,2,4-triazolium: structural phase transitions, lattice dynamics and
 broadband photoluminescence.
;
_journal_issue 16
_journal_name_full 'Dalton transactions (Cambridge, England : 2003)'
_journal_page_first 6906
_journal_page_last 6919
_journal_paper_doi 10.1039/d4dt00406j
_journal_volume 53
_journal_year 2024
_chemical_formula_moiety 'Cl4 Pb, 2(C2 H4 N3)'
_chemical_formula_sum 'C4 H8 Cl4 N6 Pb'
_chemical_formula_weight 489.15
_chemical_name_systematic Tz2PbCl4
_space_group_crystal_system monoclinic
_space_group_IT_number 14
_space_group_name_Hall '-P 2ybc'
_space_group_name_H-M_alt 'P 1 21/c 1'
_atom_sites_solution_hydrogens geom
_audit_creation_date 2023-12-15
_audit_creation_method
;
Olex2 1.5
(compiled 2023.08.24 svn.re1ec1418 for OlexSys, GUI svn.r6817)
;
_audit_update_record
;
2024-03-04 deposited with the CCDC.	2024-03-21 downloaded from the CCDC.
;
_cell_angle_alpha 90
_cell_angle_beta 90.036(4)
_cell_angle_gamma 90
_cell_formula_units_Z 4
_cell_length_a 21.4831(12)
_cell_length_b 8.3057(3)
_cell_length_c 7.4695(3)
_cell_measurement_reflns_used 5770
_cell_measurement_temperature 249.99(10)
_cell_measurement_theta_max 28.5470
_cell_measurement_theta_min 3.6480
_cell_volume 1332.80(10)
_computing_cell_refinement 'CrysAlisPro 1.171.42.49 (Rigaku OD, 2022)'
_computing_data_collection 'CrysAlisPro 1.171.42.49 (Rigaku OD, 2022)'
_computing_data_reduction 'CrysAlisPro 1.171.42.49 (Rigaku OD, 2022)'
_computing_molecular_graphics 'Olex2 1.5 (Dolomanov et al., 2009)'
_computing_publication_material 'Olex2 1.5 (Dolomanov et al., 2009)'
_computing_structure_refinement 'SHELXL 2018/3 (Sheldrick, 2015)'
_computing_structure_solution 'SHELXT 2018/2 (Sheldrick, 2018)'
_diffrn_ambient_temperature 250.15
_diffrn_detector_area_resol_mean 8.0772
_diffrn_detector_type Eos
_diffrn_measured_fraction_theta_full 0.999
_diffrn_measured_fraction_theta_max 0.896
_diffrn_measurement_details
;
List of Runs (angles in degrees, time in seconds):

  # Type    Start    End  Width  t~exp~   \w     \q     \k     \f   Frames
#--------------------------------------------------------------------------
  1  \w     23.00  48.00   1.00    5.00    --   17.79-139.00 143.00   25
  2  \w     16.00  41.00   1.00    5.00    --   17.79-130.00 -42.00   25
  3  \w    -62.00 -18.00   1.00    5.00    --  -18.57 130.00  29.00   44
  4  \w    -75.00 -47.00   1.00    5.00    --  -18.57 139.00-156.00   28
  5  \w     39.00  94.00   1.00    5.00    --   17.79 178.00  30.00   55
  6  \w     43.00  68.00   1.00    5.00    --   17.79 178.00-150.00   25
  7  \w    -47.00  61.00   1.00    5.00    --   17.79 -19.00 150.00  108
  8  \w    -32.00  11.00   1.00    5.00    --  -18.57 -77.00 120.00   43
  9  \w    -87.00   3.00   1.00    5.00    --  -18.57 -57.00  90.00   90
 10  \w    -84.00 -59.00   1.00    5.00    --  -18.57-178.00   0.00   25
 11  \w    -32.00  11.00   1.00    5.00    --  -18.57 -77.00 -30.00   43
 12  \w     -5.00  39.00   1.00    5.00    --  -18.57  57.00 -30.00   44
;
_diffrn_measurement_device 'four-circle diffractometer'
_diffrn_measurement_device_type 'Xcalibur, Eos'
_diffrn_measurement_method '\w scans'
_diffrn_radiation_type MoK\a
_diffrn_radiation_wavelength 0.71073
_diffrn_reflns_av_R_equivalents 0.0431
_diffrn_reflns_av_unetI/netI 0.0339
_diffrn_reflns_Laue_measured_fraction_full 0.999
_diffrn_reflns_Laue_measured_fraction_max 0.896
_diffrn_reflns_limit_h_max 27
_diffrn_reflns_limit_h_min -28
_diffrn_reflns_limit_k_max 10
_diffrn_reflns_limit_k_min -11
_diffrn_reflns_limit_l_max 9
_diffrn_reflns_limit_l_min -10
_diffrn_reflns_number 14644
_diffrn_reflns_point_group_measured_fraction_full 0.999
_diffrn_reflns_point_group_measured_fraction_max 0.896
_diffrn_reflns_theta_full 25.000
_diffrn_reflns_theta_max 29.030
_diffrn_reflns_theta_min 2.629
_exptl_absorpt_coefficient_mu 13.440
_exptl_absorpt_correction_T_max 1.00000
_exptl_absorpt_correction_T_min 0.13442
_exptl_absorpt_correction_type multi-scan
_exptl_absorpt_process_details
;
CrysAlisPro 1.171.42.49 (Rigaku Oxford Diffraction, 2022)
Empirical absorption correction using spherical harmonics,
implemented in SCALE3 ABSPACK scaling algorithm.
;
_exptl_crystal_colour colourless
_exptl_crystal_colour_primary colourless
_exptl_crystal_density_diffrn 2.438
_exptl_crystal_description block
_exptl_crystal_F_000 896
_exptl_crystal_size_max 0.50
_exptl_crystal_size_mid 0.15
_exptl_crystal_size_min 0.12
_refine_diff_density_max 2.168
_refine_diff_density_min -1.577
_refine_diff_density_rms 0.214
_refine_ls_extinction_coef 0.0151(5)
_refine_ls_extinction_expression Fc^*^=kFc[1+0.001xFc^2^\l^3^/sin(2\q)]^-1/4^
_refine_ls_extinction_method 'SHELXL-2018/3 (Sheldrick 2018)'
_refine_ls_goodness_of_fit_ref 1.251
_refine_ls_hydrogen_treatment constr
_refine_ls_matrix_type full
_refine_ls_number_parameters 138
_refine_ls_number_reflns 3182
_refine_ls_number_restraints 0
_refine_ls_restrained_S_all 1.251
_refine_ls_R_factor_all 0.0500
_refine_ls_R_factor_gt 0.0354
_refine_ls_shift/su_max 0.001
_refine_ls_shift/su_mean 0.000
_refine_ls_structure_factor_coef Fsqd
_refine_ls_weighting_details 'w=1/[\s^2^(Fo^2^)+(0.0308P)^2^+2.2842P] where P=(Fo^2^+2Fc^2^)/3'
_refine_ls_weighting_scheme calc
_refine_ls_wR_factor_gt 0.0849
_refine_ls_wR_factor_ref 0.0906
_reflns_Friedel_coverage 0.000
_reflns_number_gt 2395
_reflns_number_total 3182
_reflns_threshold_expression 'I > 2\s(I)'
_cod_data_source_file d4dt00406j2.cif
_cod_data_source_block triag2pbcl4_02_250_00
_cod_depositor_comments 'Adding full bibliography for 7715584--7715597.cif.'
_cod_database_code 7715596
_shelx_shelxl_version_number 2018/3
_shelx_space_group_comment
;
The symmetry employed for this shelxl refinement is uniquely defined
by the following loop, which should always be used as a source of
symmetry information in preference to the above space-group names.
They are only intended as comments.
;
_shelx_estimated_absorpt_t_max 0.295
_shelx_estimated_absorpt_t_min 0.050
_olex2_refinement_description
;
1. Twinned data refinement
 Scales: -9(10)
 10(10)
2. Fixed Uiso
 At 1.2 times of:
  All C(H) groups, All N(H) groups
3.a Aromatic/amide H refined with riding coordinates:
 N2A(H2A), N1B(H1B), N1A(H1A), N2B(H2B), C1A(H1AA), C1B(H1BA), C2A(H2AA),
 C2B(H2BA)
;
_olex2_submission_special_instructions 'No special instructions were received'
_oxdiff_exptl_absorpt_empirical_details
;
Empirical correction (ABSPACK) includes:
- Absorption correction using spherical harmonics
- Frame scaling
;

loop_
_space_group_symop_operation_xyz
'x, y, z'
'-x, y+1/2, -z+1/2'
'-x, -y, -z'
'x, -y-1/2, z-1/2'

loop_
_atom_site_label
_atom_site_type_symbol
_atom_site_fract_x
_atom_site_fract_y
_atom_site_fract_z
_atom_site_U_iso_or_equiv
_atom_site_adp_type
_atom_site_occupancy
_atom_site_site_symmetry_order
_atom_site_calc_flag
_atom_site_refinement_flags_posn
_atom_site_refinement_flags_adp
_atom_site_refinement_flags_occupancy
_atom_site_disorder_assembly
_atom_site_disorder_group
Pb1 Pb 0.25000(2) 0.49578(2) 0.35727(3) 0.03100(14) Uani 1 1 d . . . . .
Cl1 Cl 0.24991(11) 0.7628(2) 0.1299(2) 0.0565(6) Uani 1 1 d . . . . .
Cl2 Cl 0.25017(12) 0.1965(2) 0.5475(3) 0.0625(6) Uani 1 1 d . . . . .
Cl4 Cl 0.38297(11) 0.49106(18) 0.3523(4) 0.0557(6) Uani 1 1 d . . . . .
Cl3 Cl 0.11696(11) 0.49115(18) 0.3522(4) 0.0557(6) Uani 1 1 d . . . . .
N2A N 0.3957(3) 0.3895(7) 0.8461(9) 0.0515(17) Uani 1 1 d . . . . .
H2A H 0.377695 0.297229 0.865169 0.062 Uiso 1 1 calc R U . . .
N1B N 0.0903(3) 0.6388(7) 0.8253(9) 0.0534(18) Uani 1 1 d . . . . .
H1B H 0.095820 0.742561 0.828035 0.064 Uiso 1 1 calc R U . . .
N1A N 0.4091(4) 0.6380(7) 0.8247(10) 0.0564(19) Uani 1 1 d . . . . .
H1A H 0.403351 0.741627 0.825996 0.068 Uiso 1 1 calc R U . . .
N2B N 0.1044(3) 0.3895(8) 0.8459(10) 0.0543(18) Uani 1 1 d . . . . .
H2B H 0.122439 0.297232 0.864748 0.065 Uiso 1 1 calc R U . . .
C1A C 0.3683(5) 0.5279(9) 0.8621(14) 0.057(2) Uani 1 1 d . . . . .
H1AA H 0.326604 0.545301 0.894635 0.068 Uiso 1 1 calc R U . . .
C1B C 0.1322(5) 0.5275(9) 0.8621(14) 0.054(2) Uani 1 1 d . . . . .
H1BA H 0.173984 0.544694 0.893813 0.065 Uiso 1 1 calc R U . . .
N3A N 0.4556(3) 0.4066(8) 0.7964(12) 0.065(2) Uani 1 1 d . . . . .
N3B N 0.0443(3) 0.4055(8) 0.7966(12) 0.065(2) Uani 1 1 d . . . . .
C2A C 0.4620(4) 0.5606(10) 0.7838(14) 0.064(3) Uani 1 1 d . . . . .
H2AA H 0.499181 0.612138 0.750047 0.077 Uiso 1 1 calc R U . . .
C2B C 0.0372(4) 0.5603(10) 0.7827(14) 0.064(3) Uani 1 1 d . . . . .
H2BA H 0.000074 0.611119 0.747556 0.076 Uiso 1 1 calc R U . . .

loop_
_atom_site_aniso_label
_atom_site_aniso_U_11
_atom_site_aniso_U_22
_atom_site_aniso_U_33
_atom_site_aniso_U_23
_atom_site_aniso_U_13
_atom_site_aniso_U_12
Pb1 0.0589(2) 0.01587(16) 0.01820(17) -0.00037(7) 0.00036(11) 0.00004(10)
Cl1 0.1049(17) 0.0327(10) 0.0319(9) 0.0144(7) 0.0001(10) 0.0004(9)
Cl2 0.1079(17) 0.0387(10) 0.0408(11) 0.0219(8) 0.0018(10) 0.0027(11)
Cl4 0.0567(12) 0.0234(9) 0.0870(19) 0.0002(7) -0.0039(11) -0.0013(7)
Cl3 0.0561(12) 0.0240(9) 0.0871(19) 0.0001(7) 0.0047(11) 0.0022(7)
N2A 0.059(5) 0.030(3) 0.066(5) 0.005(3) 0.000(3) -0.002(3)
N1B 0.078(5) 0.020(3) 0.062(5) 0.001(3) 0.014(4) -0.007(3)
N1A 0.083(5) 0.021(3) 0.065(5) 0.004(3) -0.006(4) 0.007(3)
N2B 0.064(5) 0.029(3) 0.070(5) 0.008(3) 0.001(4) 0.005(3)
C1A 0.075(6) 0.040(5) 0.055(6) 0.006(4) 0.006(5) 0.011(4)
C1B 0.061(6) 0.045(5) 0.056(6) 0.006(4) -0.006(4) -0.011(4)
N3A 0.055(5) 0.028(4) 0.112(7) 0.002(4) -0.012(4) 0.002(3)
N3B 0.057(5) 0.032(4) 0.107(7) 0.002(4) 0.014(4) -0.006(3)
C2A 0.060(6) 0.030(4) 0.103(8) 0.006(4) -0.016(5) 0.000(4)
C2B 0.058(6) 0.033(4) 0.100(8) 0.006(4) 0.018(5) 0.004(4)

loop_
_atom_type_symbol
_atom_type_description
_atom_type_scat_dispersion_real
_atom_type_scat_dispersion_imag
_atom_type_scat_source
C C 0.0033 0.0016 'International Tables Vol C Tables 4.2.6.8 and 6.1.1.4'
H H 0.0000 0.0000 'International Tables Vol C Tables 4.2.6.8 and 6.1.1.4'
Cl Cl 0.1484 0.1585 'International Tables Vol C Tables 4.2.6.8 and 6.1.1.4'
N N 0.0061 0.0033 'International Tables Vol C Tables 4.2.6.8 and 6.1.1.4'
Pb Pb -3.3944 10.1111 'International Tables Vol C Tables 4.2.6.8 and 6.1.1.4'

loop_
_exptl_crystal_face_index_h
_exptl_crystal_face_index_k
_exptl_crystal_face_index_l
_exptl_crystal_face_perp_dist
1 7 -8 0.0869
0 7 8 0.0832
-1 1 10 0.0738
-1 -12 1 0.4117
1 0 -11 0.0824
-2 12 -1 0.1383
-30 1 0 0.0656
30 0 0 0.0459

loop_
_geom_angle_atom_site_label_1
_geom_angle_atom_site_label_2
_geom_angle_atom_site_label_3
_geom_angle
_geom_angle_site_symmetry_1
_geom_angle_site_symmetry_3
_geom_angle_publ_flag
Cl1 Pb1 Cl1 82.889(7) . 4_576 ?
Cl1 Pb1 Cl2 104.81(5) 4_576 . ?
Cl1 Pb1 Cl2 87.16(5) . 4_565 ?
Cl1 Pb1 Cl2 172.30(5) . . ?
Cl1 Pb1 Cl4 90.19(6) . . ?
Cl1 Pb1 Cl3 90.13(7) . . ?
Cl1 Pb1 Cl3 91.02(7) 4_576 . ?
Cl2 Pb1 Cl1 170.05(5) 4_565 4_576 ?
Cl2 Pb1 Cl2 85.140(15) 4_565 . ?
Cl2 Pb1 Cl4 88.83(8) 4_565 . ?
Cl2 Pb1 Cl3 89.04(8) 4_565 . ?
Cl4 Pb1 Cl1 91.15(7) . 4_576 ?
Cl4 Pb1 Cl2 89.63(7) . . ?
Cl4 Pb1 Cl3 177.83(6) . . ?
Cl3 Pb1 Cl2 89.77(7) . . ?
Pb1 Cl1 Pb1 172.01(8) . 4_575 ?
Pb1 Cl2 Pb1 154.36(9) 4_566 . ?
C1A N2A H2A 124.3 . . ?
C1A N2A N3A 111.4(7) . . ?
N3A N2A H2A 124.3 . . ?
C1B N1B H1B 126.7 . . ?
C1B N1B C2B 106.6(7) . . ?
C2B N1B H1B 126.7 . . ?
C1A N1A H1A 126.7 . . ?
C1A N1A C2A 106.5(7) . . ?
C2A N1A H1A 126.7 . . ?
C1B N2B H2B 123.9 . . ?
C1B N2B N3B 112.2(7) . . ?
N3B N2B H2B 123.9 . . ?
N2A C1A H1AA 126.3 . . ?
N1A C1A N2A 107.3(9) . . ?
N1A C1A H1AA 126.3 . . ?
N1B C1B H1BA 126.7 . . ?
N2B C1B N1B 106.7(8) . . ?
N2B C1B H1BA 126.7 . . ?
C2A N3A N2A 103.2(6) . . ?
C2B N3B N2B 103.4(6) . . ?
N1A C2A H2AA 124.2 . . ?
N3A C2A N1A 111.6(7) . . ?
N3A C2A H2AA 124.2 . . ?
N1B C2B H2BA 124.5 . . ?
N3B C2B N1B 111.1(7) . . ?
N3B C2B H2BA 124.5 . . ?

loop_
_geom_bond_atom_site_label_1
_geom_bond_atom_site_label_2
_geom_bond_distance
_geom_bond_site_symmetry_2
_geom_bond_publ_flag
Pb1 Cl1 2.7936(15) . ?
Pb1 Cl1 2.8576(15) 4_576 ?
Pb1 Cl2 2.8633(16) . ?
Pb1 Cl2 2.8114(17) 4_565 ?
Pb1 Cl4 2.857(2) . ?
Pb1 Cl3 2.858(2) . ?
N2A H2A 0.8700 . ?
N2A C1A 1.297(10) . ?
N2A N3A 1.347(9) . ?
N1B H1B 0.8700 . ?
N1B C1B 1.318(11) . ?
N1B C2B 1.352(11) . ?
N1A H1A 0.8700 . ?
N1A C1A 1.297(11) . ?
N1A C2A 1.341(11) . ?
N2B H2B 0.8700 . ?
N2B C1B 1.298(10) . ?
N2B N3B 1.349(10) . ?
C1A H1AA 0.9400 . ?
C1B H1BA 0.9400 . ?
N3A C2A 1.290(12) . ?
N3B C2B 1.299(12) . ?
C2A H2AA 0.9400 . ?
C2B H2BA 0.9400 . ?

loop_
_geom_torsion_atom_site_label_1
_geom_torsion_atom_site_label_2
_geom_torsion_atom_site_label_3
_geom_torsion_atom_site_label_4
_geom_torsion
_geom_torsion_site_symmetry_1
_geom_torsion_site_symmetry_2
_geom_torsion_site_symmetry_3
_geom_torsion_site_symmetry_4
_geom_torsion_publ_flag
N2A N3A C2A N1A 0.5(9) . . . . ?
N2B N3B C2B N1B -1.3(9) . . . . ?
C1A N2A N3A C2A -0.1(9) . . . . ?
C1A N1A C2A N3A -0.7(11) . . . . ?
C1B N1B C2B N3B 1.8(10) . . . . ?
C1B N2B N3B C2B 0.4(10) . . . . ?
N3A N2A C1A N1A -0.4(11) . . . . ?
N3B N2B C1B N1B 0.7(11) . . . . ?
C2A N1A C1A N2A 0.7(11) . . . . ?
C2B N1B C1B N2B -1.5(11) . . . . ?

loop_
_twin_individual_id
_twin_individual_mass_fraction_refined
1 -9(10)
2 10(10)
